data_2005513
loop_
_publ_author_name
'Sun, M.'
'Basnak, I.'
'Hamor, T. A.'
'Walker, R. T.'

_publ_contact_author
; Dr T. A. Hamor
  School of Chemistry
  University of Birmingham
  Birmingham B15 2TT
  England
;
_publ_section_title
;
 \a-5-Adamantyl-4'-thio-2'-deoxyuridine Methanol Solvate
;
_journal_issue 10
_journal_name_full 'Acta Crystallographica Section C'
_journal_page_first 2556
_journal_page_last 2558
_journal_paper_doi 10.1107/S010827019600529X
_journal_volume 52
_journal_year 1996
_chemical_formula_moiety 'C19 H26 N2 O4 S, C H4 O'
_chemical_formula_sum 'C20 H30 N2 O5 S'
_chemical_formula_weight 410.52
_chemical_name_systematic ' \a-5-Adamantyl-4'-thio-2'-deoxyuridine methanol solvate'
_space_group_IT_number 19
_symmetry_cell_setting orthorhombic
_symmetry_space_group_name_Hall 'P 2ac 2ab'
_symmetry_space_group_name_H-M 'P 21 21 21'
_audit_creation_method SHELXL
_cell_angle_alpha 90.00
_cell_angle_beta 90.00
_cell_angle_gamma 90.00
_cell_formula_units_Z 4
_cell_length_a 10.5520(10)
_cell_length_b 24.9930(18)
_cell_length_c 7.9700(10)
_cell_measurement_reflns_used '12001 (post-refined using complete data set)'
_cell_measurement_temperature 293(2)
_cell_measurement_theta_max 25.6
_cell_measurement_theta_min 2.5
_cell_volume 2101.9(4)
_computing_cell_refinement 'R-Axis II Software'
_computing_data_collection 'R-Axis II Software (Rigaku Corporation, 1994)'
_computing_data_reduction 'TEXSAN (Molecular Structure Corporation, 1993)'
_computing_molecular_graphics 'ORTEPII (Johnson, 1976)'
_computing_publication_material SHELXL93
_computing_structure_refinement 'SHELXL93 (Sheldrick, 1993)'
_computing_structure_solution TEXSAN
_diffrn_ambient_temperature 293(2)
_diffrn_measurement_device 'Rigaku R-Axis II area detector'
_diffrn_measurement_method Image-plate
_diffrn_radiation_monochromator graphite
_diffrn_radiation_source 'rotating anode'
_diffrn_radiation_type MoK\a
_diffrn_radiation_wavelength 0.71069
_diffrn_reflns_av_R_equivalents 0.027
_diffrn_reflns_limit_h_max 12
_diffrn_reflns_limit_h_min -11
_diffrn_reflns_limit_k_max 30
_diffrn_reflns_limit_k_min -29
_diffrn_reflns_limit_l_max 9
_diffrn_reflns_limit_l_min -9
_diffrn_reflns_number 12001
_diffrn_reflns_theta_max 25.59
_diffrn_reflns_theta_min 2.53
_exptl_absorpt_coefficient_mu 0.187
_exptl_absorpt_correction_type none
_exptl_crystal_colour colourless
_exptl_crystal_density_diffrn 1.297
_exptl_crystal_density_meas ?
_exptl_crystal_description irregular
_exptl_crystal_F_000 880
_exptl_crystal_size_max 0.5
_exptl_crystal_size_mid 0.4
_exptl_crystal_size_min 0.4
_refine_diff_density_max 0.167
_refine_diff_density_min -0.227
_refine_ls_abs_structure_details 'Flack (1983)'
_refine_ls_abs_structure_Flack 0.00(7)
_refine_ls_extinction_method none
_refine_ls_goodness_of_fit_all 1.049
_refine_ls_goodness_of_fit_obs 0.963
_refine_ls_hydrogen_treatment 'H atoms: see text'
_refine_ls_matrix_type full
_refine_ls_number_parameters 364
_refine_ls_number_reflns 3648
_refine_ls_number_restraints 0
_refine_ls_restrained_S_all 1.049
_refine_ls_restrained_S_obs 0.963
_refine_ls_R_factor_all 0.0380
_refine_ls_R_factor_obs 0.0345
_refine_ls_shift/esd_max 0.089
_refine_ls_shift/esd_mean 0.005
_refine_ls_structure_factor_coef Fsqd
_refine_ls_weighting_details 'w = 1/[\s^2^(Fo^2^)+(0.0708P)^2^+0.2780P] where P=(Fo^2^+2Fc^2^)/3'
_refine_ls_weighting_scheme calc
_refine_ls_wR_factor_all 0.1049
_refine_ls_wR_factor_obs 0.0954
_reflns_number_observed 3588
_reflns_number_total '3648 [I>sigma(I)]'
_reflns_observed_criterion >2sigma(I)
_cod_data_source_file ha1160.cif
_cod_data_source_block global
_cod_depositor_comments
;
The following automatic conversions were performed:

'_exptl_crystal_density_meas' value 'not measured' was changed to '?'
- the value is perceived as not measured.

Automatic conversion script
Id: cif_fix_values 3008 2015-01-20 13:52:24Z robertas 

The following automatic conversions were performed:

'_refine_ls_weighting_scheme' value 'w =
1/[\s^2^(Fo^2^)+(0.0708P)^2^+0.2780P] where P=(Fo^2^+2Fc^2^)/3' was
changed to 'calc'. New tag '_refine_ls_weighting_details' was
created. The value of the new tag was set to 'w =
1/[\s^2^(Fo^2^)+(0.0708P)^2^+0.2780P] where P=(Fo^2^+2Fc^2^)/3'.

Automatic conversion script
Id: cif_fix_values 3143 2015-03-26 13:38:13Z robertas 
;
_cod_original_cell_volume 2101.9(3)
_cod_database_code 2005513

loop_
_symmetry_equiv_pos_as_xyz
'x, y, z'
'-x+1/2, -y, z+1/2'
'x+1/2, -y+1/2, -z'
'-x, y+1/2, -z+1/2'

loop_
_atom_site_aniso_label
_atom_site_aniso_U_11
_atom_site_aniso_U_22
_atom_site_aniso_U_33
_atom_site_aniso_U_12
_atom_site_aniso_U_13
_atom_site_aniso_U_23
S4' 0.0358(3) 0.0406(2) 0.0531(3) 0.0021(2) 0.0060(2) -0.0053(2)
O2 0.0406(8) 0.0784(10) 0.0692(10) 0.0100(7) -0.0016(7) 0.0340(9)
O3' 0.0412(8) 0.0633(8) 0.0440(7) 0.0038(6) 0.0088(6) -0.0018(6)
O4 0.0300(8) 0.0653(9) 0.0849(11) 0.0006(7) 0.0124(7) 0.0177(8)
O5' 0.0319(7) 0.0529(7) 0.0746(10) -0.0026(6) -0.0002(7) 0.0126(7)
O7 0.0640(12) 0.0769(11) 0.104(2) -0.0022(9) 0.0172(11) -0.0227(11)
N1 0.0276(8) 0.0422(8) 0.0475(9) 0.0013(6) 0.0003(7) 0.0089(6)
N3 0.0289(9) 0.0531(9) 0.0620(10) 0.0038(6) -0.0013(7) 0.0135(8)
C1' 0.0308(9) 0.0445(8) 0.0411(9) 0.0000(7) 0.0019(7) 0.0067(8)
C2' 0.0332(9) 0.0376(8) 0.0571(10) 0.0038(7) 0.0020(8) 0.0063(7)
C2 0.0319(10) 0.0501(10) 0.0541(11) 0.0020(8) -0.0023(8) 0.0098(9)
C3' 0.0343(10) 0.0417(8) 0.0460(9) 0.0001(7) 0.0047(8) -0.0021(7)
C4' 0.0338(11) 0.0410(8) 0.0396(9) 0.0048(7) 0.0022(7) 0.0038(7)
C4 0.0342(10) 0.0427(9) 0.0539(11) -0.0012(7) 0.0028(8) 0.0039(8)
C5' 0.0345(11) 0.0594(11) 0.0530(11) -0.0029(8) 0.0082(9) 0.0034(10)
C5 0.0337(10) 0.0364(8) 0.0484(10) -0.0016(7) -0.0008(8) 0.0045(7)
C6 0.0289(9) 0.0387(8) 0.0486(10) 0.0008(7) 0.0011(7) 0.0061(7)
C7 0.0333(10) 0.0361(8) 0.0469(10) -0.0040(7) 0.0016(7) 0.0033(7)
C8 0.0392(11) 0.0543(10) 0.0601(12) 0.0005(8) -0.0023(10) 0.0184(10)
C9 0.065(2) 0.0487(10) 0.0541(12) 0.0048(10) 0.0057(11) -0.0029(9)
C10 0.0553(13) 0.0428(9) 0.0589(12) -0.0154(9) -0.0114(10) 0.0081(9)
C11 0.0473(12) 0.0586(11) 0.0609(13) -0.0009(10) -0.0055(10) 0.0185(10)
C12 0.079(2) 0.0664(13) 0.0526(12) -0.0089(13) -0.0165(12) 0.0044(10)
C13 0.080(2) 0.0730(14) 0.0473(12) 0.0094(13) 0.0108(12) -0.0016(11)
C14 0.064(2) 0.0508(11) 0.0694(14) -0.0216(10) -0.0100(12) 0.0158(10)
C15 0.080(2) 0.0436(10) 0.0623(13) 0.0020(10) -0.0060(12) 0.0097(10)
C16 0.057(2) 0.084(2) 0.082(2) -0.0059(12) 0.0150(13) 0.0343(15)
C17 0.102(2) 0.081(2) 0.075(2) -0.006(2) 0.026(2) -0.0052(15)

loop_
_atom_site_label
_atom_site_occupancy
_atom_site_fract_x
_atom_site_fract_y
_atom_site_fract_z
_atom_site_U_iso_or_equiv
_atom_site_thermal_displace_type
_atom_site_calc_flag
_atom_site_type_symbol
S4' 1 -0.53245(5) -0.38812(2) 0.37649(6) 0.0432(2) Uani d S
O2 1 -0.1775(2) -0.47984(7) 0.4351(2) 0.0627(4) Uani d O
O3' 1 -0.50508(14) -0.44942(6) 0.0330(2) 0.0495(4) Uani d O
O4 1 0.03313(14) -0.38513(6) 0.0393(2) 0.0601(4) Uani d O
O5' 1 -0.83791(13) -0.48140(6) 0.2836(2) 0.0531(4) Uani d O
O7 1 -0.7716(2) -0.41508(8) -0.1759(3) 0.0818(6) Uani d O
N1 1 -0.2904(2) -0.41958(6) 0.2820(2) 0.0391(4) Uani d N
N3 1 -0.0764(2) -0.43131(7) 0.2339(2) 0.0480(4) Uani d N
C1' 1 -0.4057(2) -0.43699(7) 0.3775(2) 0.0388(4) Uani d C
C2' 1 -0.4631(2) -0.48851(7) 0.3070(3) 0.0426(4) Uani d C
C2 1 -0.1805(2) -0.44559(8) 0.3238(3) 0.0453(4) Uani d C
C3' 1 -0.5618(2) -0.47275(7) 0.1777(2) 0.0406(4) Uani d C
C4' 1 -0.6433(2) -0.42975(7) 0.2577(2) 0.0381(4) Uani d C
C4 1 -0.0699(2) -0.39397(7) 0.1039(3) 0.0436(4) Uani d C
C5' 1 -0.7455(2) -0.45087(8) 0.3744(3) 0.0489(5) Uani d C
C5 1 -0.1906(2) -0.36949(7) 0.0597(2) 0.0395(4) Uani d C
C6 1 -0.2925(2) -0.38355(7) 0.1511(2) 0.0387(4) Uani d C
C7 1 -0.1982(2) -0.33025(7) -0.0865(2) 0.0388(4) Uani d C
C8 1 -0.3350(2) -0.31076(8) -0.1170(3) 0.0512(5) Uani d C
C9 1 -0.1515(2) -0.35676(9) -0.2497(3) 0.0559(5) Uani d C
C10 1 -0.1160(2) -0.28055(8) -0.0493(3) 0.0523(5) Uani d C
C11 1 -0.3396(2) -0.27130(9) -0.2650(3) 0.0556(5) Uani d C
C12 1 -0.2925(3) -0.29833(10) -0.4234(3) 0.0661(7) Uani d C
C13 1 -0.1560(3) -0.31685(10) -0.3962(3) 0.0669(7) Uani d C
C14 1 -0.1221(3) -0.24143(9) -0.1969(3) 0.0615(6) Uani d C
C15 1 -0.2575(3) -0.22304(9) -0.2267(3) 0.0619(6) Uani d C
C16 1 -0.0720(3) -0.26845(12) -0.3541(4) 0.0743(8) Uani d C
C17 1 -0.7078(4) -0.36671(13) -0.2000(4) 0.0858(9) Uani d C
H5'' 1 -0.8322(46) -0.5145(17) 0.3146(66) 0.134(16) Uiso d H
H3'' 1 -0.4626(35) -0.4722(13) -0.0136(43) 0.082(9) Uiso d H
H1' 1 -0.3821(24) -0.4380(9) 0.4904(33) 0.051(6) Uiso d H
H2'A 1 -0.3992(22) -0.5114(8) 0.2642(27) 0.039(5) Uiso d H
H2'B 1 -0.5103(24) -0.5090(9) 0.4022(33) 0.054(6) Uiso d H
H3' 1 -0.6040(29) -0.5048(10) 0.1529(37) 0.066(7) Uiso d H
H3 1 -0.0043(29) -0.4505(11) 0.2556(38) 0.068(8) Uiso d H
H4' 1 -0.6749(24) -0.4086(8) 0.1802(29) 0.043(6) Uiso d H
H5'A 1 -0.7120(25) -0.4721(9) 0.4709(32) 0.054(6) Uiso d H
H5'B 1 -0.8035(28) -0.4199(10) 0.4253(32) 0.059(7) Uiso d H
H6 1 -0.3750(23) -0.3708(8) 0.1372(28) 0.041(5) Uiso d H
H8A 1 -0.3985(28) -0.3411(10) -0.1359(34) 0.060(7) Uiso d H
H8B 1 -0.3776(26) -0.2924(9) -0.0097(34) 0.058(7) Uiso d H
H9A 1 -0.0613(26) -0.3708(10) -0.2376(32) 0.057(7) Uiso d H
H9B 1 -0.2084(30) -0.3866(12) -0.2652(35) 0.067(7) Uiso d H
H10A 1 -0.1416(30) -0.2597(12) 0.0644(40) 0.079(9) Uiso d H
H10B 1 -0.0186(27) -0.2902(10) -0.0324(32) 0.058(7) Uiso d H
H11 1 -0.4337(31) -0.2586(11) -0.2806(37) 0.074(8) Uiso d H
H12A 1 -0.3521(36) -0.3305(12) -0.4497(45) 0.095(11) Uiso d H
H12B 1 -0.3000(31) -0.2722(11) -0.5243(39) 0.071(8) Uiso d H
H13 1 -0.1278(40) -0.3373(14) -0.4975(50) 0.105(12) Uiso d H
H14 1 -0.0580(32) -0.2109(12) -0.1742(39) 0.076(8) Uiso d H
H15A 1 -0.2601(30) -0.1962(12) -0.3212(40) 0.075(9) Uiso d H
H15B 1 -0.2887(37) -0.2045(14) -0.1215(48) 0.096(11) Uiso d H
H16A 1 0.0181(40) -0.2818(15) -0.3339(50) 0.110(13) Uiso d H
H16B 1 -0.0735(32) -0.2431(12) -0.4513(38) 0.079(9) Uiso d H
H17A 1 -0.6124 -0.3712 -0.2432 0.163(20) Uiso d H
H17B 1 -0.7456 -0.3457 -0.2818 0.162(22) Uiso d H
H17C 1 -0.7242 -0.3445 -0.1036 0.174(21) Uiso d H
H17" 1 -0.8659(58) -0.4071(20) -0.0962(80) 0.182(23) Uiso d H

loop_
_atom_type_symbol
_atom_type_description
_atom_type_scat_dispersion_real
_atom_type_scat_dispersion_imag
_atom_type_scat_source
C C 0.0033 0.0016 'International Tables Vol C Tables 4.2.6.8 and 6.1.1.4'
H H 0.0000 0.0000 'International Tables Vol C Tables 4.2.6.8 and 6.1.1.4'
O O 0.0106 0.0060 'International Tables Vol C Tables 4.2.6.8 and 6.1.1.4'
N N 0.0061 0.0033 'International Tables Vol C Tables 4.2.6.8 and 6.1.1.4'
S S 0.1246 0.1234 'International Tables Vol C Tables 4.2.6.8 and 6.1.1.4'

loop_
_geom_angle_atom_site_label_1
_geom_angle_atom_site_label_2
_geom_angle_atom_site_label_3
_geom_angle
_geom_angle_publ_flag
C1' S4' C4' 95.21(8) yes
C2 N1 C6 120.5(2) yes
C2 N1 C1' 115.19(14) yes
C6 N1 C1' 124.09(14) yes
C2 N3 C4 127.4(2) yes
N1 C1' C2' 112.3(2) yes
N1 C1' S4' 113.65(12) yes
C2' C1' S4' 105.88(13) yes
C3' C2' C1' 107.62(14) yes
O2 C2 N3 122.8(2) yes
O2 C2 N1 121.7(2) yes
N3 C2 N1 115.5(2) yes
O3' C3' C2' 111.6(2) yes
O3' C3' C4' 106.77(14) yes
C2' C3' C4' 106.7(2) yes
C3' C4' C5' 114.4(2) yes
C3' C4' S4' 104.94(12) yes
C5' C4' S4' 109.56(14) yes
O4 C4 N3 118.5(2) yes
O4 C4 C5 126.9(2) yes
N3 C4 C5 114.7(2) yes
O5' C5' C4' 111.0(2) yes
C6 C5 C4 117.3(2) yes
C6 C5 C7 122.6(2) yes
C4 C5 C7 120.1(2) yes
C5 C6 N1 124.6(2) yes
C5 C7 C9 110.59(15) no
C5 C7 C8 111.9(2) no
C9 C7 C8 107.6(2) no
C5 C7 C10 109.9(2) no
C9 C7 C10 109.2(2) no
C8 C7 C10 107.6(2) no
C11 C8 C7 110.7(2) no
C13 C9 C7 110.6(2) no
C14 C10 C7 110.0(2) no
C12 C11 C15 109.6(2) no
C12 C11 C8 110.0(2) no
C15 C11 C8 109.7(2) no
C11 C12 C13 109.0(2) no
C12 C13 C9 109.5(2) no
C12 C13 C16 109.6(2) no
C9 C13 C16 109.1(2) no
C16 C14 C15 109.4(2) no
C16 C14 C10 109.6(2) no
C15 C14 C10 110.7(2) no
C11 C15 C14 109.2(2) no
C14 C16 C13 109.3(2) no

loop_
_geom_bond_atom_site_label_1
_geom_bond_atom_site_label_2
_geom_bond_distance
_geom_bond_publ_flag
S4' C1' 1.811(2) yes
S4' C4' 1.830(2) yes
O2 C2 1.233(2) yes
O3' C3' 1.424(2) yes
O4 C4 1.223(2) yes
O5' C5' 1.434(3) yes
O7 C17 1.397(4) yes
N1 C2 1.370(3) yes
N1 C6 1.378(2) yes
N1 C1' 1.500(2) yes
N3 C2 1.359(3) yes
N3 C4 1.396(2) yes
C1' C2' 1.530(3) yes
C2' C3' 1.517(3) yes
C3' C4' 1.517(2) yes
C4' C5' 1.519(3) yes
C4 C5 1.456(3) yes
C5 C6 1.346(3) yes
C5 C7 1.525(2) yes
C7 C9 1.541(3) no
C7 C8 1.542(3) no
C7 C10 1.544(2) no
C8 C11 1.539(3) no
C9 C13 1.536(3) no
C10 C14 1.531(3) no
C11 C12 1.516(4) no
C11 C15 1.516(3) no
C12 C13 1.529(4) no
C13 C16 1.537(4) no
C14 C16 1.518(4) no
C14 C15 1.520(4) no

loop_
_geom_torsion_atom_site_label_1
_geom_torsion_atom_site_label_2
_geom_torsion_atom_site_label_3
_geom_torsion_atom_site_label_4
_geom_torsion
_geom_torsion_publ_flag
C2 N1 C1' C2' -80.6(2) yes
C6 N1 C1' C2' 94.0(2) yes
C2 N1 C1' S4' 159.24(14) yes
C6 N1 C1' S4' -26.2(2) yes
C4' S4' C1' N1 114.94(13) no
C4' S4' C1' C2' -8.74(14) yes
N1 C1' C2' C3' -91.4(2) no
S4' C1' C2' C3' 33.1(2) yes
C4 N3 C2 O2 178.7(2) no
C4 N3 C2 N1 -0.8(3) no
C6 N1 C2 O2 -176.5(2) no
C1' N1 C2 O2 -1.7(3) no
C6 N1 C2 N3 3.1(3) no
C1' N1 C2 N3 177.9(2) no
C1' C2' C3' O3' 68.5(2) no
C1' C2' C3' C4' -47.8(2) yes
O3' C3' C4' C5' 159.6(2) no
C2' C3' C4' C5' -80.9(2) no
O3' C3' C4' S4' -80.2(2) no
C2' C3' C4' S4' 39.2(2) yes
C1' S4' C4' C3' -17.45(13) yes
C1' S4' C4' C5' 105.87(13) no
C2 N3 C4 O4 178.2(2) no
C2 N3 C4 C5 -1.9(3) no
C3' C4' C5' O5' -65.5(2) yes
S4' C4' C5' O5' 176.94(12) yes
O4 C4 C5 C6 -177.7(2) no
N3 C4 C5 C6 2.5(3) no
O4 C4 C5 C7 3.2(3) no
N3 C4 C5 C7 -176.7(2) no
C4 C5 C6 N1 -0.4(3) no
C7 C5 C6 N1 178.7(2) no
C2 N1 C6 C5 -2.5(3) no
C1' N1 C6 C5 -176.8(2) no
C6 C5 C7 C9 -121.4(2) no
C4 C5 C7 C9 57.7(2) no
C6 C5 C7 C8 -1.5(3) no
C4 C5 C7 C8 177.6(2) no
C6 C5 C7 C10 118.0(2) no
C4 C5 C7 C10 -62.9(2) no
C5 C7 C8 C11 180.0(2) no
C9 C7 C8 C11 -58.3(2) no
C10 C7 C8 C11 59.2(2) no
C5 C7 C9 C13 -178.6(2) no
C8 C7 C9 C13 59.0(2) no
C10 C7 C9 C13 -57.5(2) no
C5 C7 C10 C14 179.2(2) no
C9 C7 C10 C14 57.8(2) no
C8 C7 C10 C14 -58.7(2) no
C7 C8 C11 C12 60.2(2) no
C7 C8 C11 C15 -60.5(2) no
C15 C11 C12 C13 60.8(2) no
C8 C11 C12 C13 -60.0(3) no
C11 C12 C13 C9 60.3(3) no
C11 C12 C13 C16 -59.4(3) no
C7 C9 C13 C12 -60.9(3) no
C7 C9 C13 C16 59.1(3) no
C7 C10 C14 C16 -60.5(3) no
C7 C10 C14 C15 60.2(3) no
C12 C11 C15 C14 -61.6(2) no
C8 C11 C15 C14 59.3(3) no
C16 C14 C15 C11 61.1(2) no
C10 C14 C15 C11 -59.8(3) no
C15 C14 C16 C13 -59.8(2) no
C10 C14 C16 C13 61.7(3) no
C12 C13 C16 C14 59.1(3) no
C9 C13 C16 C14 -60.8(3) no
